data_7204206
loop_
_publ_author_name
'Wheatley, Paul S.'
'Love, Christopher J.'
'Morrison, John J.'
'Shannon, Ian J.'
'Morris, Russell E.'

_publ_section_title
;
 Synthesis of two new aluminophosphate based layered materials using
 Tet-A as a structure-directing agent
;
_journal_issue 3
_journal_name_full 'Journal of Materials Chemistry'
_journal_page_first 477
_journal_paper_doi 10.1039/b106005h
_journal_volume 12
_journal_year 2002
_chemical_formula_sum 'C16 H38 Al10 F2 N4 O40 P10'
_chemical_formula_weight 1544
_space_group_IT_number 29
_symmetry_cell_setting orthorhombic
_symmetry_Int_Tables_number 29
_symmetry_space_group_name_Hall 'P 2c -2ac'
_symmetry_space_group_name_H-M 'P c a 21'
_atom_sites_solution_hydrogens geom
_atom_sites_solution_primary direct
_atom_sites_solution_secondary difmap
_audit_conform_dict_location ftp://ftp.iucr.org/pub/cif_core.dic
_audit_conform_dict_name cif_core.dic
_audit_conform_dict_version 2.2
_audit_creation_date 2001-10-26T14:24:55-00:00
_audit_creation_method 'WinGX routine CIF_UPDATE'
_cell_angle_alpha 90
_cell_angle_beta 90
_cell_angle_gamma 90
_cell_formula_units_Z 4
_cell_length_a 16.8349(3)
_cell_length_b 9.6773(2)
_cell_length_c 32.7691(6)
_cell_measurement_temperature 150(2)
_cell_volume 5338.62(18)
_computing_cell_refinement SAINT
_computing_data_collection 'Bruker SMART'
_computing_data_reduction SAINT
_computing_structure_refinement 'SHELXL-97 (Sheldrick, 1997)'
_computing_structure_solution 'SHELXS-97 (Sheldrick, 1997)'
_diffrn_ambient_temperature 150(2)
_diffrn_measured_fraction_theta_full 0.935
_diffrn_measured_fraction_theta_max 0.935
_diffrn_measurement_device_type 'SMART CCD'
_diffrn_radiation_monochromator 'silicon (111)'
_diffrn_radiation_type 'Monochromated X-ray synchrotron radiation'
_diffrn_radiation_wavelength 0.6887
_diffrn_reflns_av_unetI/netI 0.1055
_diffrn_reflns_limit_h_max 17
_diffrn_reflns_limit_h_min -23
_diffrn_reflns_limit_k_max 13
_diffrn_reflns_limit_k_min -13
_diffrn_reflns_limit_l_max 44
_diffrn_reflns_limit_l_min -46
_diffrn_reflns_number 38169
_diffrn_reflns_theta_full 29.36
_diffrn_reflns_theta_max 29.36
_diffrn_reflns_theta_min 1.68
_exptl_absorpt_coefficient_mu 0.483
_exptl_absorpt_correction_type none
_exptl_crystal_colour colourless
_exptl_crystal_density_diffrn 1.921
_exptl_crystal_density_method 'not measured'
_exptl_crystal_description plate
_exptl_crystal_F_000 3120
_exptl_crystal_size_max 0.06
_exptl_crystal_size_mid 0.05
_exptl_crystal_size_min 0.02
_refine_diff_density_max 2.289
_refine_diff_density_min -1.424
_refine_diff_density_rms 0.272
_refine_ls_abs_structure_details 'Flack H D (1983), Acta Cryst. A39, 876-881'
_refine_ls_abs_structure_Flack 0.0(14)
_refine_ls_extinction_method none
_refine_ls_goodness_of_fit_ref 1.029
_refine_ls_hydrogen_treatment mixed
_refine_ls_matrix_type full
_refine_ls_number_parameters 530
_refine_ls_number_reflns 14152
_refine_ls_number_restraints 683
_refine_ls_restrained_S_all 1.028
_refine_ls_R_factor_all 0.1262
_refine_ls_R_factor_gt 0.1035
_refine_ls_shift/su_max 0.01
_refine_ls_shift/su_mean 0
_refine_ls_structure_factor_coef Fsqd
_refine_ls_weighting_details 'calc w=1/[\s^2^(Fo^2^)+(0.1975P)^2^+13.5771P] where P=(Fo^2^+2Fc^2^)/3'
_refine_ls_weighting_scheme calc
_refine_ls_wR_factor_gt 0.2858
_refine_ls_wR_factor_ref 0.2959
_reflns_number_gt 10471
_reflns_number_total 14152
_reflns_threshold_expression >2sigma(I)
_cod_data_source_file b106005h.txt
_cod_data_source_block F,TetA-AlPO-1
_cod_original_sg_symbol_H-M Pca2(1)
_cod_database_code 7204206

loop_
_symmetry_equiv_pos_as_xyz
'x, y, z'
'-x, -y, z+1/2'
'x+1/2, -y, z'
'-x+1/2, y, z+1/2'

loop_
_atom_site_label
_atom_site_type_symbol
_atom_site_fract_x
_atom_site_fract_y
_atom_site_fract_z
_atom_site_U_iso_or_equiv
_atom_site_adp_type
_atom_site_occupancy
_atom_site_symmetry_multiplicity
_atom_site_calc_flag
_atom_site_refinement_flags
_atom_site_disorder_assembly
_atom_site_disorder_group
Al1 Al 0.44486(16) 0.2793(3) 0.26249(10) 0.0111(3) Uani 1 1 d U . .
Al2 Al 0.18069(18) 0.5026(3) 0.19188(11) 0.0095(3) Uani 1 1 d U . .
Al3 Al 0.68220(16) -0.0283(3) 0.27894(9) 0.0075(3) Uani 1 1 d U . .
Al4 Al 0.69380(16) 0.1926(3) 0.43041(10) 0.0111(3) Uani 1 1 d U . .
Al5 Al 0.43440(17) -0.0018(3) 0.37797(11) 0.0078(3) Uani 1 1 d U . .
Al6 Al 0.66556(15) 0.7690(3) 0.43166(10) 0.0111(3) Uani 1 1 d U . .
Al7 Al 0.43110(18) 0.0018(3) 0.49981(11) 0.0095(3) Uani 1 1 d U . .
Al8 Al 0.42872(16) 0.4818(3) 0.41207(10) 0.0075(3) Uani 1 1 d U . .
Al9 Al 0.41630(16) -0.2931(3) 0.25873(10) 0.0111(3) Uani 1 1 d U . .
Al10 Al 0.68537(17) 0.4922(3) 0.31470(11) 0.0078(3) Uani 1 1 d U . .
P1 P 0.36426(16) 0.4807(2) 0.19714(10) 0.0121(3) Uani 1 1 d U . .
P2 P 0.63558(13) 0.2669(2) 0.25280(8) 0.0096(2) Uani 1 1 d U . .
P3 P 0.36693(14) 0.0001(2) 0.28587(9) 0.0091(3) Uani 1 1 d U . .
P4 P 0.61896(15) -0.0072(2) 0.36878(10) 0.0101(3) Uani 1 1 d U . .
P5 P 0.35458(13) 0.2053(2) 0.43801(8) 0.0096(2) Uani 1 1 d U . .
P6 P 0.61535(14) 0.4731(2) 0.40509(9) 0.0091(3) Uani 1 1 d U . .
P7 P 0.61303(16) -0.0094(2) 0.49366(10) 0.0121(3) Uani 1 1 d U . .
P8 P 0.38202(13) 0.7714(2) 0.44013(8) 0.0096(2) Uani 1 1 d U . .
P9 P 0.36756(15) 0.4818(2) 0.32221(9) 0.0101(3) Uani 1 1 d U . .
P10 P 0.60331(13) 0.6993(2) 0.25193(9) 0.0096(2) Uani 1 1 d U . .
O1 O 0.5167(4) 0.7392(8) 0.2549(2) 0.0228(10) Uani 1 1 d U . .
O2 O 0.6618(4) 0.1162(7) 0.2496(2) 0.0182(9) Uani 1 1 d U . .
O3 O 0.4008(4) -0.1580(7) 0.4804(2) 0.0179(10) Uani 1 1 d U . .
O4 O 0.2758(5) 0.4525(9) 0.2063(3) 0.0263(10) Uani 1 1 d U . .
O5 O 0.6548(4) -0.1723(7) 0.2512(2) 0.0165(9) Uani 1 1 d U . .
O6 O 0.6328(4) 0.5991(7) 0.4299(2) 0.0205(9) Uani 1 1 d U . .
O7 O 0.6652(5) 0.0941(8) 0.4715(2) 0.0245(10) Uani 1 1 d U . .
O8 O 0.6580(5) 0.3364(8) 0.2126(2) 0.0224(11) Uani 1 1 d U . .
O9 O 0.3720(5) 0.1274(8) 0.4770(2) 0.0224(11) Uani 1 1 d U . .
O10 O 0.5357(4) 0.0367(7) 0.3782(2) 0.0163(8) Uani 1 1 d U . .
O11 O 0.2670(4) 0.2349(8) 0.4341(3) 0.0226(10) Uani 1 1 d U . .
O12 O 0.6428(5) 0.3462(7) 0.4295(2) 0.0242(11) Uani 1 1 d U . .
O13 O 0.6255(5) -0.0161(7) 0.3230(3) 0.0181(8) Uani 1 1 d U . .
O14 O 0.2816(4) 0.0408(8) 0.2913(3) 0.0214(9) Uani 1 1 d U . .
O15 O 0.7933(4) 0.2313(8) 0.4327(2) 0.0228(10) Uani 1 1 d U . .
O16 O 0.4003(4) 0.3408(7) 0.4408(2) 0.0182(9) Uani 1 1 d U . .
O17 O 0.6244(5) 0.6120(8) 0.2891(2) 0.0227(11) Uani 1 1 d U . .
O18 O 0.6243(5) 0.8504(8) 0.4732(2) 0.0250(10) Uani 1 1 d U . .
O19 O 0.5472(4) 0.2747(7) 0.2577(2) 0.0226(10) Uani 1 1 d U . .
O20 O 0.5259(4) 0.4630(8) 0.3978(3) 0.0214(9) Uani 1 1 d U . .
O21 O 0.4128(4) 0.6257(7) 0.4422(2) 0.0165(9) Uani 1 1 d U . .
O22 O 0.4227(5) -0.1547(8) 0.4046(2) 0.0227(11) Uani 1 1 d U . .
O23 O 0.1171(4) 0.3818(7) 0.2124(2) 0.0179(10) Uani 1 1 d U . .
O24 O 0.6768(4) 0.1000(8) 0.3851(2) 0.0213(10) Uani 1 1 d U . .
O25 O 0.6750(5) 0.3345(8) 0.2891(2) 0.0236(11) Uani 1 1 d U . .
O26 O 0.6563(5) 0.4767(8) 0.3639(3) 0.0198(9) Uani 1 1 d U . .
O27 O 0.4055(5) -0.0221(8) 0.3272(3) 0.0198(9) Uani 1 1 d U . .
O28 O 0.6378(5) -0.1488(8) 0.3866(2) 0.0277(11) Uani 1 1 d U . .
O29 O 0.4084(5) 0.3705(8) 0.2219(2) 0.0245(10) Uani 1 1 d U . .
O30 O 0.3837(6) 0.4743(10) 0.1532(3) 0.0336(12) Uani 1 1 d U . .
O31 O 0.3817(5) 0.1260(8) 0.4003(2) 0.0236(11) Uani 1 1 d U . .
O32 O 0.3708(4) -0.1314(7) 0.2610(2) 0.0205(9) Uani 1 1 d U . .
O33 O 0.5263(5) 0.0350(9) 0.4851(3) 0.0263(10) Uani 1 1 d U . .
O34 O 0.4117(4) 0.1076(8) 0.2629(2) 0.0242(11) Uani 1 1 d U . .
O35 O 0.2823(4) 0.4519(7) 0.3101(2) 0.0163(8) Uani 1 1 d U . .
O36 O 0.3836(5) 0.6225(8) 0.2159(2) 0.0250(10) Uani 1 1 d U . .
O37 O 0.3961(5) 0.6141(8) 0.3026(2) 0.0277(11) Uani 1 1 d U . .
O38 O 0.3727(5) 0.4929(7) 0.3680(3) 0.0181(8) Uani 1 1 d U . .
O39 O 0.6294(6) -0.0120(9) 0.5380(3) 0.0336(12) Uani 1 1 d U . .
O40 O 0.4188(4) 0.3619(8) 0.3075(2) 0.0213(10) Uani 1 1 d U . .
F1 F 0.4174(4) 0.0063(6) 0.5499(2) 0.0231(8) Uani 1 1 d U . .
F2 F 0.1705(4) 0.5127(6) 0.1416(2) 0.0231(8) Uani 1 1 d U . .
N1 N 0.4557(5) 0.8945(8) 0.1240(3) 0.029(2) Uani 1 1 d DU . .
H1AN H 0.4719 0.927 0.0989 0.044 Uiso 1 1 calc R . .
H1BN H 0.4065 0.855 0.1205 0.044 Uiso 0.5 1 calc PR . .
N2 N 0.4523(5) 0.6068(8) 0.0916(2) 0.0219(18) Uani 1 1 d DU . .
H2AN H 0.4133 0.6714 0.0867 0.033 Uiso 1 1 calc R . .
H2BN H 0.437 0.5582 0.1144 0.033 Uiso 0.5 1 calc PR . .
N3 N 0.2914(5) 0.6501(8) 0.0732(2) 0.0242(18) Uani 1 1 d DU . .
H3AN H 0.2783 0.6022 0.0965 0.036 Uiso 1 1 calc R . .
H3BN H 0.3384 0.6957 0.0781 0.036 Uiso 0.5 1 calc PR . .
N4 N 0.2983(5) 0.9349(8) 0.1047(3) 0.0262(19) Uani 1 1 d DU . .
H4AN H 0.3367 0.8745 0.1137 0.039 Uiso 1 1 calc R . .
H4BN H 0.3133 0.9645 0.0792 0.039 Uiso 0.5 1 calc PR . .
C1 C 0.5116(6) 0.7860(10) 0.1371(3) 0.030(2) Uani 1 1 d DU . .
H1A H 0.4898 0.737 0.1611 0.046 Uiso 1 1 calc R . .
H1B H 0.5628 0.8286 0.1451 0.046 Uiso 1 1 calc R . .
C2 C 0.5254(5) 0.6827(11) 0.1021(3) 0.030(2) Uani 1 1 d DU . .
H2A H 0.5446 0.7331 0.0778 0.045 Uiso 1 1 calc R . .
H2B H 0.567 0.616 0.1103 0.045 Uiso 1 1 calc R . .
C3 C 0.4521(5) 0.5095(8) 0.05702(19) 0.0191(19) Uani 1 1 d DU . .
C4 C 0.3686(4) 0.4473(11) 0.0522(3) 0.028(2) Uani 1 1 d DU . .
H4A H 0.371 0.3731 0.0314 0.042 Uiso 1 1 calc R . .
H4B H 0.3531 0.4041 0.0784 0.042 Uiso 1 1 calc R . .
C5 C 0.3036(5) 0.5507(10) 0.0397(3) 0.029(2) Uani 1 1 d DU . .
H5A H 0.3231 0.603 0.0154 0.043 Uiso 1 1 calc R . .
C6 C 0.2288(6) 0.7529(10) 0.0649(3) 0.033(3) Uani 1 1 d DU . .
H6A H 0.1771 0.7055 0.0615 0.049 Uiso 1 1 calc R . .
H6B H 0.241 0.8024 0.0392 0.049 Uiso 1 1 calc R . .
C7 C 0.2236(6) 0.8569(11) 0.1003(3) 0.037(3) Uani 1 1 d DU . .
H7A H 0.1793 0.922 0.0952 0.055 Uiso 1 1 calc R . .
H7B H 0.2122 0.8068 0.126 0.055 Uiso 1 1 calc R . .
C8 C 0.2986(5) 1.0557(9) 0.1321(2) 0.033(3) Uani 1 1 d DU . .
C9 C 0.3842(5) 1.1108(12) 0.1339(4) 0.039(3) Uani 1 1 d DU . .
H9A H 0.4007 1.1357 0.1058 0.058 Uiso 1 1 calc R . .
H9B H 0.3841 1.1969 0.1502 0.058 Uiso 1 1 calc R . .
C10 C 0.4473(5) 1.0133(9) 0.1518(3) 0.0199(19) Uani 1 1 d DU . .
H10A H 0.4284 0.9791 0.1789 0.03 Uiso 1 1 calc R . .
C11 C 0.5218(7) 1.1025(16) 0.1583(6) 0.057(5) Uani 1 1 d DU . .
H11A H 0.5645 1.0454 0.1696 0.086 Uiso 1 1 calc R . .
H11B H 0.5096 1.1778 0.1772 0.086 Uiso 1 1 calc R . .
H11C H 0.5389 1.1413 0.132 0.086 Uiso 1 1 calc R . .
C12 C 0.4818(8) 0.5745(15) 0.0170(3) 0.040(2) Uani 1 1 d DU . .
H12A H 0.5298 0.6287 0.0224 0.059 Uiso 1 1 calc R . .
H12B H 0.4405 0.6349 0.0058 0.059 Uiso 1 1 calc R . .
H12C H 0.4939 0.5012 -0.0027 0.059 Uiso 1 1 calc R . .
C13 C 0.5101(8) 0.3931(13) 0.0686(4) 0.047(2) Uani 1 1 d DU . .
H13A H 0.4944 0.3534 0.0949 0.07 Uiso 1 1 calc R . .
H13B H 0.564 0.4306 0.0707 0.07 Uiso 1 1 calc R . .
H13C H 0.5088 0.3211 0.0476 0.07 Uiso 1 1 calc R . .
C14 C 0.2275(7) 0.4736(16) 0.0273(4) 0.044(4) Uani 1 1 d DU . .
H14A H 0.1869 0.5405 0.019 0.066 Uiso 1 1 calc R . .
H14B H 0.2078 0.4198 0.0506 0.066 Uiso 1 1 calc R . .
H14C H 0.2391 0.4112 0.0045 0.066 Uiso 1 1 calc R . .
C15 C 0.2675(8) 1.0130(14) 0.1743(3) 0.040(2) Uani 1 1 d DU . .
H15A H 0.2954 0.9297 0.1835 0.059 Uiso 1 1 calc R . .
H15B H 0.2104 0.994 0.1726 0.059 Uiso 1 1 calc R . .
H15C H 0.2769 1.0881 0.1938 0.059 Uiso 1 1 calc R . .
C16 C 0.2451(8) 1.1662(14) 0.1125(4) 0.047(2) Uani 1 1 d DU . .
H16A H 0.2651 1.1887 0.0852 0.07 Uiso 1 1 calc R . .
H16B H 0.2454 1.2496 0.1295 0.07 Uiso 1 1 calc R . .
H16C H 0.1908 1.1307 0.1104 0.07 Uiso 1 1 calc R . .

loop_
_atom_site_aniso_label
_atom_site_aniso_U_11
_atom_site_aniso_U_22
_atom_site_aniso_U_33
_atom_site_aniso_U_23
_atom_site_aniso_U_13
_atom_site_aniso_U_12
Al1 0.0105(6) 0.0042(5) 0.0185(5) 0.0000(5) 0.0024(5) -0.0034(5)
Al2 0.0118(7) 0.0031(7) 0.0137(6) -0.0024(6) 0.0057(9) -0.0011(6)
Al3 0.0061(5) 0.0049(6) 0.0116(5) 0.0002(5) 0.0003(5) -0.0013(4)
Al4 0.0105(6) 0.0042(5) 0.0185(5) 0.0000(5) 0.0024(5) -0.0034(5)
Al5 0.0064(6) 0.0052(7) 0.0117(6) 0.0009(6) 0.0043(9) 0.0006(6)
Al6 0.0105(6) 0.0042(5) 0.0185(5) 0.0000(5) 0.0024(5) -0.0034(5)
Al7 0.0118(7) 0.0031(7) 0.0137(6) -0.0024(6) 0.0057(9) -0.0011(6)
Al8 0.0061(5) 0.0049(6) 0.0116(5) 0.0002(5) 0.0003(5) -0.0013(4)
Al9 0.0105(6) 0.0042(5) 0.0185(5) 0.0000(5) 0.0024(5) -0.0034(5)
Al10 0.0064(6) 0.0052(7) 0.0117(6) 0.0009(6) 0.0043(9) 0.0006(6)
P1 0.0113(6) 0.0115(7) 0.0135(5) -0.0006(6) 0.0045(8) -0.0029(5)
P2 0.0089(4) 0.0052(4) 0.0148(3) -0.0004(3) 0.0008(3) 0.0002(3)
P3 0.0046(5) 0.0064(6) 0.0162(5) -0.0010(5) 0.0051(7) -0.0002(5)
P4 0.0074(6) 0.0109(7) 0.0120(5) -0.0001(6) 0.0059(8) -0.0010(5)
P5 0.0089(4) 0.0052(4) 0.0148(3) -0.0004(3) 0.0008(3) 0.0002(3)
P6 0.0046(5) 0.0064(6) 0.0162(5) -0.0010(5) 0.0051(7) -0.0002(5)
P7 0.0113(6) 0.0115(7) 0.0135(5) -0.0006(6) 0.0045(8) -0.0029(5)
P8 0.0089(4) 0.0052(4) 0.0148(3) -0.0004(3) 0.0008(3) 0.0002(3)
P9 0.0074(6) 0.0109(7) 0.0120(5) -0.0001(6) 0.0059(8) -0.0010(5)
P10 0.0089(4) 0.0052(4) 0.0148(3) -0.0004(3) 0.0008(3) 0.0002(3)
O1 0.018(2) 0.020(2) 0.031(2) -0.0003(19) 0.0011(17) 0.0044(17)
O2 0.021(2) 0.0114(19) 0.0220(18) 0.0016(16) 0.0013(18) -0.0013(16)
O3 0.022(2) 0.0109(19) 0.0209(18) 0.0009(16) -0.0012(16) -0.0026(16)
O4 0.0186(19) 0.023(2) 0.038(2) 0.0070(17) 0.000(2) 0.0035(19)
O5 0.0203(19) 0.0085(18) 0.0207(18) -0.0010(16) 0.0017(18) -0.0045(15)
O6 0.024(2) 0.0137(19) 0.0238(18) -0.0022(16) -0.0034(18) 0.0033(17)
O7 0.028(2) 0.020(2) 0.0257(19) 0.0018(17) -0.001(2) 0.0058(19)
O8 0.027(2) 0.015(2) 0.026(2) 0.0067(17) 0.0056(17) 0.0050(18)
O9 0.027(2) 0.015(2) 0.026(2) 0.0067(17) 0.0056(17) 0.0050(18)
O10 0.0100(17) 0.0169(19) 0.0221(17) -0.0058(14) -0.0001(17) -0.0006(17)
O11 0.009(2) 0.023(2) 0.036(2) -0.0023(18) 0.0040(17) 0.0055(15)
O12 0.032(2) 0.017(2) 0.0232(19) 0.0026(18) 0.0043(19) -0.0054(18)
O13 0.0179(17) 0.022(2) 0.0147(15) -0.0033(17) -0.003(2) 0.0012(16)
O14 0.0100(17) 0.0170(19) 0.0372(19) -0.0059(16) -0.0009(19) 0.0001(17)
O15 0.018(2) 0.020(2) 0.031(2) -0.0003(19) 0.0011(17) 0.0044(17)
O16 0.021(2) 0.0114(19) 0.0220(18) 0.0016(16) 0.0013(18) -0.0013(16)
O17 0.025(2) 0.017(2) 0.026(2) 0.0012(18) 0.0009(18) 0.0018(18)
O18 0.033(2) 0.014(2) 0.0285(19) -0.0047(17) 0.006(2) 0.0001(19)
O19 0.009(2) 0.023(2) 0.036(2) -0.0023(18) 0.0040(17) 0.0055(15)
O20 0.0100(17) 0.0170(19) 0.0372(19) -0.0059(16) -0.0009(19) 0.0001(17)
O21 0.0203(19) 0.0085(18) 0.0207(18) -0.0010(16) 0.0017(18) -0.0045(15)
O22 0.025(2) 0.017(2) 0.026(2) 0.0012(18) 0.0009(18) 0.0018(18)
O23 0.022(2) 0.0109(19) 0.0209(18) 0.0009(16) -0.0012(16) -0.0026(16)
O24 0.020(2) 0.021(2) 0.0235(18) -0.0090(17) 0.0017(18) -0.0039(18)
O25 0.031(2) 0.017(2) 0.023(2) -0.0056(17) -0.0017(18) 0.0038(18)
O26 0.0168(17) 0.023(2) 0.0198(16) 0.0006(19) 0.002(2) 0.0023(16)
O27 0.0168(17) 0.023(2) 0.0198(16) 0.0006(19) 0.002(2) 0.0023(16)
O28 0.036(2) 0.018(2) 0.029(2) 0.0078(18) -0.004(2) -0.0101(19)
O29 0.028(2) 0.020(2) 0.0257(19) 0.0018(17) -0.001(2) 0.0058(19)
O30 0.038(2) 0.041(3) 0.0210(17) 0.000(2) -0.005(2) -0.010(2)
O31 0.031(2) 0.017(2) 0.023(2) -0.0056(17) -0.0017(18) 0.0038(18)
O32 0.024(2) 0.0137(19) 0.0238(18) -0.0022(16) -0.0034(18) 0.0033(17)
O33 0.0186(19) 0.023(2) 0.038(2) 0.0070(17) 0.000(2) 0.0035(19)
O34 0.032(2) 0.017(2) 0.0232(19) 0.0026(18) 0.0043(19) -0.0054(18)
O35 0.0100(17) 0.0169(19) 0.0221(17) -0.0058(14) -0.0001(17) -0.0006(17)
O36 0.033(2) 0.014(2) 0.0285(19) -0.0047(17) 0.006(2) 0.0001(19)
O37 0.036(2) 0.018(2) 0.029(2) 0.0078(18) -0.004(2) -0.0101(19)
O38 0.0179(17) 0.022(2) 0.0147(15) -0.0033(17) -0.003(2) 0.0012(16)
O39 0.038(2) 0.041(3) 0.0210(17) 0.000(2) -0.005(2) -0.010(2)
O40 0.020(2) 0.021(2) 0.0235(18) -0.0090(17) 0.0017(18) -0.0039(18)
F1 0.0272(19) 0.024(2) 0.0178(15) -0.0021(16) 0.009(3) -0.0051(17)
F2 0.0272(19) 0.024(2) 0.0178(15) -0.0021(16) 0.009(3) -0.0051(17)
N1 0.028(4) 0.030(4) 0.029(3) -0.006(3) -0.004(3) -0.003(3)
N2 0.019(3) 0.024(4) 0.022(3) 0.004(3) -0.003(3) -0.001(3)
N3 0.021(3) 0.023(3) 0.029(3) 0.003(3) -0.003(3) -0.002(3)
N4 0.023(3) 0.021(4) 0.035(4) 0.001(3) -0.003(3) -0.005(3)
C1 0.025(4) 0.033(4) 0.034(4) 0.001(3) -0.005(3) -0.003(3)
C2 0.023(4) 0.026(4) 0.040(4) -0.003(3) 0.003(3) -0.001(3)
C3 0.014(3) 0.028(4) 0.015(3) 0.001(3) 0.001(3) 0.000(3)
C4 0.028(4) 0.032(4) 0.024(4) -0.003(3) 0.004(3) 0.003(3)
C5 0.028(4) 0.032(4) 0.027(4) 0.000(3) 0.004(3) 0.002(3)
C6 0.030(4) 0.030(4) 0.038(4) -0.004(4) -0.006(3) -0.002(3)
C7 0.035(4) 0.028(4) 0.047(4) -0.001(4) 0.008(4) -0.001(4)
C8 0.030(4) 0.033(4) 0.036(4) -0.003(4) -0.004(4) -0.001(4)
C9 0.041(5) 0.036(5) 0.039(4) -0.003(4) 0.005(4) 0.000(4)
C10 0.013(3) 0.027(4) 0.020(3) -0.006(3) 0.001(3) -0.002(3)
C11 0.033(8) 0.048(9) 0.091(12) -0.031(9) -0.009(7) -0.006(6)
C12 0.036(3) 0.049(4) 0.034(3) 0.002(3) 0.004(2) -0.003(3)
C13 0.043(3) 0.045(4) 0.053(4) -0.005(3) 0.003(3) 0.004(3)
C14 0.038(8) 0.064(10) 0.031(6) -0.010(6) -0.011(5) -0.011(7)
C15 0.036(3) 0.049(4) 0.034(3) 0.002(3) 0.004(2) -0.003(3)
C16 0.043(3) 0.045(4) 0.053(4) -0.005(3) 0.003(3) 0.004(3)

loop_
_atom_type_symbol
_atom_type_description
_atom_type_scat_dispersion_real
_atom_type_scat_dispersion_imag
_atom_type_scat_source
C C 0.0029 0.0015 'International Tables Vol C Tables 4.2.6.8 and 6.1.1.4'
H H 0 0 'International Tables Vol C Tables 4.2.6.8 and 6.1.1.4'
N N 0.0056 0.0031 'International Tables Vol C Tables 4.2.6.8 and 6.1.1.4'
O O 0.0101 0.0057 'International Tables Vol C Tables 4.2.6.8 and 6.1.1.4'
Al Al 0.0607 0.0483 'International Tables Vol C Tables 4.2.6.8 and 6.1.1.4'
P P 0.0973 0.0888 'International Tables Vol C Tables 4.2.6.8 and 6.1.1.4'
F F 0.0164 0.0096 'International Tables Vol C Tables 4.2.6.8 and 6.1.1.4'

loop_
_geom_angle_atom_site_label_1
_geom_angle_atom_site_label_2
_geom_angle_atom_site_label_3
_geom_angle
_geom_angle_site_symmetry_1
_geom_angle_site_symmetry_3
_geom_angle_publ_flag
O29 Al1 O19 107.5(4) . . ?
O29 Al1 O40 109.4(4) . . ?
O19 Al1 O40 109.9(4) . . ?
O29 Al1 O34 112.4(4) . . ?
O19 Al1 O34 107.1(4) . . ?
O40 Al1 O34 110.5(4) . . ?
F2 Al2 O23 111.3(4) . . ?
F2 Al2 O8 108.1(4) . 3_465 ?
O23 Al2 O8 108.6(4) . 3_465 ?
F2 Al2 O4 112.5(4) . . ?
O23 Al2 O4 106.1(4) . . ?
O8 Al2 O4 110.2(4) 3_465 . ?
O14 Al3 O5 109.0(4) 3 . ?
O14 Al3 O2 112.3(4) 3 . ?
O5 Al3 O2 107.8(4) . . ?
O14 Al3 O13 110.1(4) 3 . ?
O5 Al3 O13 110.3(4) . . ?
O2 Al3 O13 107.3(4) . . ?
O7 Al4 O12 110.7(4) . . ?
O7 Al4 O15 111.1(4) . . ?
O12 Al4 O15 107.4(4) . . ?
O7 Al4 O24 109.5(4) . . ?
O12 Al4 O24 110.2(4) . . ?
O15 Al4 O24 107.8(4) . . ?
O31 Al5 O22 110.4(4) . . ?
O31 Al5 O27 110.4(4) . . ?
O22 Al5 O27 110.6(4) . . ?
O31 Al5 O10 110.8(4) . . ?
O22 Al5 O10 107.0(4) . . ?
O27 Al5 O10 107.5(4) . . ?
O11 Al6 O18 112.1(4) 3_565 . ?
O11 Al6 O6 107.3(4) 3_565 . ?
O18 Al6 O6 109.4(4) . . ?
O11 Al6 O28 108.5(4) 3_565 1_565 ?
O18 Al6 O28 110.8(4) . 1_565 ?
O6 Al6 O28 108.6(4) . 1_565 ?
F1 Al7 O33 113.9(4) . . ?
F1 Al7 O9 109.1(4) . . ?
O33 Al7 O9 106.6(4) . . ?
F1 Al7 O3 110.1(3) . . ?
O33 Al7 O3 109.8(4) . . ?
O9 Al7 O3 107.1(4) . . ?
O20 Al8 O38 107.5(4) . . ?
O20 Al8 O16 109.2(4) . . ?
O38 Al8 O16 110.7(4) . . ?
O20 Al8 O21 113.0(4) . . ?
O38 Al8 O21 110.0(4) . . ?
O16 Al8 O21 106.4(4) . . ?
O36 Al9 O1 110.1(4) 1_545 1_545 ?
O36 Al9 O37 111.7(4) 1_545 1_545 ?
O1 Al9 O37 110.3(4) 1_545 1_545 ?
O36 Al9 O32 108.7(4) 1_545 . ?
O1 Al9 O32 105.7(4) 1_545 . ?
O37 Al9 O32 110.2(4) 1_545 . ?
O26 Al10 O35 112.6(4) . 3_565 ?
O26 Al10 O25 110.5(4) . . ?
O35 Al10 O25 109.0(4) 3_565 . ?
O26 Al10 O17 110.1(4) . . ?
O35 Al10 O17 107.6(4) 3_565 . ?
O25 Al10 O17 106.7(4) . . ?
O30 P1 O29 112.3(5) . . ?
O30 P1 O36 112.4(5) . . ?
O29 P1 O36 107.8(5) . . ?
O30 P1 O4 113.4(5) . . ?
O29 P1 O4 104.0(4) . . ?
O36 P1 O4 106.4(5) . . ?
O19 P2 O25 109.2(4) . . ?
O19 P2 O2 110.0(4) . . ?
O25 P2 O2 109.9(4) . . ?
O19 P2 O8 108.4(4) . . ?
O25 P2 O8 112.4(4) . . ?
O2 P2 O8 106.9(4) . . ?
O34 P3 O14 111.1(5) . . ?
O34 P3 O32 107.0(4) . . ?
O14 P3 O32 109.0(4) . . ?
O34 P3 O27 109.5(4) . . ?
O14 P3 O27 110.0(5) . . ?
O32 P3 O27 110.1(4) . . ?
O10 P4 O13 106.9(4) . . ?
O10 P4 O24 109.5(4) . . ?
O13 P4 O24 110.0(4) . . ?
O10 P4 O28 111.9(5) . . ?
O13 P4 O28 108.3(4) . . ?
O24 P4 O28 110.3(5) . . ?
O11 P5 O9 110.9(4) . . ?
O11 P5 O16 109.6(4) . . ?
O9 P5 O16 106.4(4) . . ?
O11 P5 O31 108.6(4) . . ?
O9 P5 O31 112.1(4) . . ?
O16 P5 O31 109.2(4) . . ?
O6 P6 O26 112.0(4) . . ?
O6 P6 O20 109.3(4) . . ?
O26 P6 O20 108.2(5) . . ?
O6 P6 O12 108.1(4) . . ?
O26 P6 O12 110.1(4) . . ?
O20 P6 O12 109.1(4) . . ?
O39 P7 O7 112.0(5) . . ?
O39 P7 O18 113.1(5) . 1_545 ?
O7 P7 O18 107.8(4) . 1_545 ?
O39 P7 O33 111.0(5) . . ?
O7 P7 O33 106.1(4) . . ?
O18 P7 O33 106.5(5) 1_545 . ?
O21 P8 O15 109.3(4) . 3_465 ?
O21 P8 O3 108.2(4) . 1_565 ?
O15 P8 O3 110.7(4) 3_465 1_565 ?
O21 P8 O22 108.6(4) . 1_565 ?
O15 P8 O22 109.1(4) 3_465 1_565 ?
O3 P8 O22 111.0(4) 1_565 1_565 ?
O37 P9 O38 110.2(4) . . ?
O37 P9 O35 110.5(5) . . ?
O38 P9 O35 109.2(4) . . ?
O37 P9 O40 109.3(5) . . ?
O38 P9 O40 109.7(4) . . ?
O35 P9 O40 107.9(4) . . ?
O5 P10 O1 110.1(4) 1_565 . ?
O5 P10 O17 109.6(4) 1_565 . ?
O1 P10 O17 108.3(4) . . ?
O5 P10 O23 108.6(4) 1_565 3_565 ?
O1 P10 O23 109.4(4) . 3_565 ?
O17 P10 O23 110.9(4) . 3_565 ?
P10 O1 Al9 154.7(5) . 1_565 ?
P2 O2 Al3 142.3(5) . . ?
P8 O3 Al7 140.8(5) 1_545 . ?
P1 O4 Al2 141.8(6) . . ?
P10 O5 Al3 143.7(5) 1_545 . ?
P6 O6 Al6 148.7(5) . . ?
P7 O7 Al4 154.6(6) . . ?
P2 O8 Al2 141.6(5) . 3_565 ?
P5 O9 Al7 145.3(5) . . ?
P4 O10 Al5 148.6(5) . . ?
P5 O11 Al6 167.6(6) . 3_465 ?
P6 O12 Al4 148.4(5) . . ?
P4 O13 Al3 150.8(6) . . ?
P3 O14 Al3 152.0(5) . 3_455 ?
P8 O15 Al4 164.9(5) 3_565 . ?
P5 O16 Al8 142.1(5) . . ?
P10 O17 Al10 151.8(5) . . ?
P7 O18 Al6 143.6(5) 1_565 . ?
P2 O19 Al1 178.3(6) . . ?
P6 O20 Al8 153.3(6) . . ?
P8 O21 Al8 141.6(5) . . ?
P8 O22 Al5 146.7(5) 1_545 . ?
P10 O23 Al2 140.5(5) 3_465 . ?
P4 O24 Al4 138.5(5) . . ?
P2 O25 Al10 143.0(5) . . ?
P6 O26 Al10 169.1(6) . . ?
P3 O27 Al5 162.7(5) . . ?
P4 O28 Al6 142.3(5) . 1_545 ?
P1 O29 Al1 160.9(5) . . ?
P5 O31 Al5 151.2(5) . . ?
P3 O32 Al9 142.8(5) . . ?
P7 O33 Al7 141.7(6) . . ?
P3 O34 Al1 145.8(5) . . ?
P9 O35 Al10 144.3(5) . 3_465 ?
P1 O36 Al9 145.1(6) . 1_565 ?
P9 O37 Al9 148.9(6) . 1_565 ?
P9 O38 Al8 149.2(6) . . ?
P9 O40 Al1 139.8(5) . . ?
C10 N1 C1 115.9(7) . . ?
C2 N2 C3 120.0(7) . . ?
C6 N3 C5 113.8(7) . . ?
C8 N4 C7 118.0(8) . . ?
N1 C1 C2 110.0(8) . . ?
N2 C2 C1 111.9(8) . . ?
N2 C3 C12 113.2(8) . . ?
N2 C3 C4 109.3(7) . . ?
C12 C3 C4 111.7(8) . . ?
N2 C3 C13 106.1(8) . . ?
C12 C3 C13 107.7(9) . . ?
C4 C3 C13 108.6(8) . . ?
C5 C4 C3 115.0(8) . . ?
N3 C5 C4 109.1(7) . . ?
N3 C5 C14 113.4(9) . . ?
C4 C5 C14 110.4(9) . . ?
N3 C6 C7 110.1(8) . . ?
N4 C7 C6 111.1(8) . . ?
N4 C8 C15 109.5(9) . . ?
N4 C8 C9 107.6(8) . . ?
C15 C8 C9 112.2(9) . . ?
N4 C8 C16 107.2(9) . . ?
C15 C8 C16 111.3(9) . . ?
C9 C8 C16 108.9(9) . . ?
C10 C9 C8 116.7(9) . . ?
N1 C10 C11 116.4(9) . . ?
N1 C10 C9 107.9(8) . . ?
C11 C10 C9 105.7(10) . . ?

loop_
_geom_bond_atom_site_label_1
_geom_bond_atom_site_label_2
_geom_bond_distance
_geom_bond_site_symmetry_2
_geom_bond_publ_flag
Al1 O29 1.712(8) . ?
Al1 O19 1.730(7) . ?
Al1 O40 1.733(7) . ?
Al1 O34 1.753(8) . ?
Al2 F2 1.658(8) . ?
Al2 O23 1.722(8) . ?
Al2 O8 1.742(8) 3_465 ?
Al2 O4 1.739(8) . ?
Al3 O14 1.725(7) 3 ?
Al3 O5 1.728(7) . ?
Al3 O2 1.731(7) . ?
Al3 O13 1.735(9) . ?
Al4 O7 1.719(8) . ?
Al4 O12 1.717(8) . ?
Al4 O15 1.719(7) . ?
Al4 O24 1.759(7) . ?
Al5 O31 1.689(8) . ?
Al5 O22 1.730(8) . ?
Al5 O27 1.743(9) . ?
Al5 O10 1.746(7) . ?
Al6 O11 1.710(7) 3_565 ?
Al6 O18 1.721(8) . ?
Al6 O6 1.735(8) . ?
Al6 O28 1.742(8) 1_565 ?
Al7 F1 1.658(8) . ?
Al7 O33 1.704(9) . ?
Al7 O9 1.740(8) . ?
Al7 O3 1.748(7) . ?
Al8 O20 1.710(7) . ?
Al8 O38 1.727(9) . ?
Al8 O16 1.725(7) . ?
Al8 O21 1.727(7) . ?
Al9 O36 1.714(8) 1_545 ?
Al9 O1 1.723(7) 1_545 ?
Al9 O37 1.728(8) 1_545 ?
Al9 O32 1.744(7) . ?
Al10 O26 1.693(9) . ?
Al10 O35 1.726(7) 3_565 ?
Al10 O25 1.750(8) . ?
Al10 O17 1.762(8) . ?
P1 O30 1.479(10) . ?
P1 O29 1.531(8) . ?
P1 O36 1.539(8) . ?
P1 O4 1.543(8) . ?
P2 O19 1.499(7) . ?
P2 O25 1.511(8) . ?
P2 O2 1.527(7) . ?
P2 O8 1.527(7) . ?
P3 O34 1.488(7) . ?
P3 O14 1.500(7) . ?
P3 O32 1.513(7) . ?
P3 O27 1.519(8) . ?
P4 O10 1.497(7) . ?
P4 O13 1.506(9) . ?
P4 O24 1.520(7) . ?
P4 O28 1.522(8) . ?
P5 O11 1.508(7) . ?
P5 O9 1.512(7) . ?
P5 O16 1.523(7) . ?
P5 O31 1.525(7) . ?
P6 O6 1.495(7) . ?
P6 O26 1.515(8) . ?
P6 O20 1.528(7) . ?
P6 O12 1.536(8) . ?
P7 O39 1.478(10) . ?
P7 O7 1.517(8) . ?
P7 O18 1.525(8) 1_545 ?
P7 O33 1.547(8) . ?
P8 O21 1.504(7) . ?
P8 O15 1.513(7) 3_465 ?
P8 O3 1.518(7) 1_565 ?
P8 O22 1.528(8) 1_565 ?
P9 O37 1.512(8) . ?
P9 O38 1.508(9) . ?
P9 O35 1.516(7) . ?
P9 O40 1.524(8) . ?
P10 O5 1.515(7) 1_565 ?
P10 O1 1.512(7) . ?
P10 O17 1.524(7) . ?
P10 O23 1.533(7) 3_565 ?
O1 Al9 1.723(7) 1_565 ?
O3 P8 1.518(7) 1_545 ?
O5 P10 1.515(7) 1_545 ?
O8 Al2 1.742(8) 3_565 ?
O11 Al6 1.710(7) 3_465 ?
O14 Al3 1.725(7) 3_455 ?
O15 P8 1.513(7) 3_565 ?
O18 P7 1.525(8) 1_565 ?
O22 P8 1.528(8) 1_545 ?
O23 P10 1.533(7) 3_465 ?
O28 Al6 1.742(8) 1_545 ?
O35 Al10 1.726(7) 3_465 ?
O36 Al9 1.714(8) 1_565 ?
O37 Al9 1.728(8) 1_565 ?
N1 C10 1.474(4) . ?
N1 C1 1.474(5) . ?
N2 C2 1.473(4) . ?
N2 C3 1.474(4) . ?
N3 C6 1.474(5) . ?
N3 C5 1.474(5) . ?
N4 C8 1.473(5) . ?
N4 C7 1.474(5) . ?
C1 C2 1.538(4) . ?
C3 C12 1.538(4) . ?
C3 C4 1.538(4) . ?
C3 C13 1.538(4) . ?
C4 C5 1.538(4) . ?
C5 C14 1.538(4) . ?
C6 C7 1.538(4) . ?
C8 C15 1.538(4) . ?
C8 C9 1.538(4) . ?
C8 C16 1.538(4) . ?
C9 C10 1.538(4) . ?
C10 C11 1.538(4) . ?
